data_1558323
loop_
_publ_author_name
'Zaworotko, Michael'
'Kumar, Naveen'
'Chang, Ze'
'Yu, Mei-Hui'
'Kumar, Amrit'
'O&#x2019;Nolan, Daniel'
'Bu, Xian-He'
'Patyk-Ka\'zmierczak, Ewa'
'Bezrukov, Andrey A.'
'Mukherjee, Soumya'
'Wang, Shi-Qiang'

_publ_section_title
;
 Crystal engineering of a rectangular sql coordination network to enable
 xylenes selectivity over ethylbenzene
;
_journal_name_full 'Chemical Science'
_journal_paper_doi 10.1039/D0SC02123G
_journal_year 2020
_chemical_formula_moiety 'C26 H16 Co N14 S2, 2(C8 H10)'
_chemical_formula_sum 'C42 H36 Co N14 S2'
_chemical_formula_weight 859.90
_space_group_crystal_system tetragonal
_space_group_IT_number 91
_space_group_name_Hall 'P 4w 2c'
_space_group_name_H-M_alt 'P 41 2 2'
_atom_sites_solution_hydrogens geom
_audit_creation_date 2019-04-19
_audit_creation_method
;
Olex2 1.2
(compiled 2018.05.29 svn.r3508 for OlexSys, GUI svn.r5506)
;
_audit_update_record
;
2019-05-14 deposited with the CCDC.	2020-06-16 downloaded from the CCDC.
;
_cell_angle_alpha 90
_cell_angle_beta 90
_cell_angle_gamma 90
_cell_formula_units_Z 8
_cell_length_a 21.7573(4)
_cell_length_b 21.7573(4)
_cell_length_c 20.5483(5)
_cell_measurement_reflns_used 9959
_cell_measurement_temperature 150(2)
_cell_measurement_theta_max 59.70
_cell_measurement_theta_min 2.87
_cell_volume 9727.2(3)
_computing_cell_refinement 'SAINT V8.38A (?, 2016)'
_computing_data_reduction 'SAINT V8.38A (?, 2016)'
_computing_molecular_graphics 'Olex2 (Dolomanov et al., 2009)'
_computing_publication_material 'Olex2 (Dolomanov et al., 2009)'
_computing_structure_refinement 'ShelXL (Sheldrick, 2015)'
_diffrn_ambient_temperature 150.15
_diffrn_measured_fraction_theta_full 0.998
_diffrn_measured_fraction_theta_max 0.998
_diffrn_measurement_device_type 'Bruker APEX-II CCD'
_diffrn_measurement_method '\f and \w scans'
_diffrn_radiation_type CuK\a
_diffrn_radiation_wavelength 1.54178
_diffrn_reflns_av_R_equivalents 0.1745
_diffrn_reflns_av_unetI/netI 0.0644
_diffrn_reflns_Laue_measured_fraction_full 0.998
_diffrn_reflns_Laue_measured_fraction_max 0.998
_diffrn_reflns_limit_h_max 24
_diffrn_reflns_limit_h_min -24
_diffrn_reflns_limit_k_max 24
_diffrn_reflns_limit_k_min -24
_diffrn_reflns_limit_l_max 23
_diffrn_reflns_limit_l_min -22
_diffrn_reflns_number 166061
_diffrn_reflns_point_group_measured_fraction_full 0.999
_diffrn_reflns_point_group_measured_fraction_max 0.999
_diffrn_reflns_theta_full 60.978
_diffrn_reflns_theta_max 60.978
_diffrn_reflns_theta_min 2.030
_diffrn_standards_number 0
_exptl_absorpt_coefficient_mu 3.912
_exptl_absorpt_correction_T_max 0.7520
_exptl_absorpt_correction_T_min 0.6352
_exptl_absorpt_correction_type multi-scan
_exptl_absorpt_process_details
'SADABS-2016/2 (Bruker,2016/2) was used for absorption correction. wR2(int) was 0.1085 before and 0.0799 after correction. The Ratio of minimum to maximum transmission is 0.8447. The \l/2 correction factor is Not present.'
_exptl_crystal_colour red
_exptl_crystal_colour_primary red
_exptl_crystal_density_diffrn 1.174
_exptl_crystal_description block
_exptl_crystal_F_000 3560
_exptl_crystal_size_max 0.11
_exptl_crystal_size_mid 0.09
_exptl_crystal_size_min 0.08
_refine_diff_density_max 0.685
_refine_diff_density_min -0.392
_refine_diff_density_rms 0.121
_refine_ls_abs_structure_details
;
 Refined as an inversion twin.
;
_refine_ls_abs_structure_Flack 0.07(2)
_refine_ls_extinction_coef 0.00047(11)
_refine_ls_extinction_expression Fc^*^=kFc[1+0.001xFc^2^\l^3^/sin(2\q)]^-1/4^
_refine_ls_extinction_method 'SHELXL-2014/7 (Sheldrick 2014'
_refine_ls_goodness_of_fit_ref 1.066
_refine_ls_hydrogen_treatment constr
_refine_ls_matrix_type full
_refine_ls_number_parameters 707
_refine_ls_number_reflns 7433
_refine_ls_number_restraints 601
_refine_ls_restrained_S_all 1.034
_refine_ls_R_factor_all 0.1583
_refine_ls_R_factor_gt 0.1192
_refine_ls_shift/su_max 0.000
_refine_ls_shift/su_mean 0.000
_refine_ls_structure_factor_coef Fsqd
_refine_ls_weighting_details 'w=1/[\s^2^(Fo^2^)+(0.1361P)^2^+37.4492P] where P=(Fo^2^+2Fc^2^)/3'
_refine_ls_weighting_scheme calc
_refine_ls_wR_factor_gt 0.2673
_refine_ls_wR_factor_ref 0.2908
_reflns_Friedel_coverage 0.766
_reflns_Friedel_fraction_full 1.000
_reflns_Friedel_fraction_max 1.000
_reflns_number_gt 5047
_reflns_number_total 7433
_reflns_threshold_expression 'I > 2\s(I)'
_cod_data_source_file d0sc02123g2.cif
_cod_data_source_block tri3
_cod_original_cell_volume 9727.2(4)
_cod_database_code 1558323
_shelx_shelxl_version_number 2014/7
_shelx_space_group_comment
;
The symmetry employed for this shelxl refinement is uniquely defined
by the following loop, which should always be used as a source of
symmetry information in preference to the above space-group names.
They are only intended as comments.
;
_shelx_estimated_absorpt_t_max 0.745
_shelx_estimated_absorpt_t_min 0.673
_olex2_refinement_description
;
1. Twinned data refinement
 Scales: 0.93(2)
 0.07(2)
2. Fixed Uiso
 At 1.2 times of:
  All C(H) groups, All C(H,H) groups
 At 1.5 times of:
  All C(H,H,H) groups, All C(H,H,H,H,H,H) groups
3. Restrained distances
 C1H-C7H
 1.5 with sigma of 0.02
 C7F-C1F
 1.5 with sigma of 0.02
 C7I-C1I
 1.5 with sigma of 0.02
 C7I-C8H
 1.5 with sigma of 0.02
 C7H-C8H
 1.5 with sigma of 0.02
 C1G-C7G
 1.5 with sigma of 0.02
 C7G-C8G
 1.5 with sigma of 0.02
 C7I-C2I
 2.5 with sigma of 0.04
 C7I-C6I
 2.5 with sigma of 0.04
 C1G-C8G
 2.4 with sigma of 0.04
4. Restrained planarity
 C13B, C14B, C15B, N16B, C17B, C18B
 with sigma of 0.001
5. Uiso/Uaniso restraints and constraints
C1I \\sim C2I \\sim C3I \\sim C4I \\sim C5I \\sim C6I \\sim C7I: within 2A with
sigma of 0.02 and sigma for terminal atoms of 0.1
C8H \\sim C1H \\sim C2H \\sim C3H \\sim C4H \\sim C5H \\sim C6H \\sim C7H:
within 2A with sigma of 0.05 and sigma for terminal atoms of 0.1
C3F \\sim C2F \\sim C8F \\sim C7F \\sim C1F \\sim C4F \\sim C5F \\sim C6F:
within 2A with sigma of 0.02 and sigma for terminal atoms of 0.04
C5G \\sim C4G \\sim C6G \\sim C3G \\sim C7G \\sim C8G \\sim C2G \\sim C1G:
within 2A with sigma of 0.02 and sigma for terminal atoms of 0.04
C14B \\sim C18B \\sim C15B \\sim C17B \\sim C13B: within 2A with sigma of 0.02
and sigma for terminal atoms of 0.04
N1B \\sim N8B \\sim N12B \\sim N9B \\sim N11B \\sim C4B \\sim C6B \\sim C14B
\\sim C18B \\sim C7B \\sim C15B \\sim C17B \\sim C5B \\sim C10B \\sim C2B \\sim
C13B \\sim C3B: within 2A with sigma of 0.02 and sigma for terminal atoms of
0.02
Uanis(C7I) \\sim Ueq, Uanis(C1I) \\sim Ueq, Uanis(C2I) \\sim Ueq, Uanis(C3I)
\\sim Ueq, Uanis(C4I) \\sim Ueq, Uanis(C5I) \\sim Ueq, Uanis(C6I) \\sim Ueq:
with sigma of 0.05 and sigma for terminal atoms of 0.1
Uanis(C8H) \\sim Ueq, Uanis(C7H) \\sim Ueq, Uanis(C2H) \\sim Ueq, Uanis(C1H)
\\sim Ueq, Uanis(C6H) \\sim Ueq, Uanis(C5H) \\sim Ueq, Uanis(C4H) \\sim Ueq,
Uanis(C3H) \\sim Ueq: with sigma of 0.05 and sigma for terminal atoms of 0.1
Uanis(C6F) \\sim Ueq, Uanis(C1F) \\sim Ueq, Uanis(C2F) \\sim Ueq, Uanis(C7F)
\\sim Ueq, Uanis(C3F) \\sim Ueq, Uanis(C5F) \\sim Ueq, Uanis(C8F) \\sim Ueq,
Uanis(C4F) \\sim Ueq, : with sigma of 0.05 and sigma for terminal atoms of 0.1
Uanis(C8G) \\sim Ueq, Uanis(C7G) \\sim Ueq, Uanis(C1G) \\sim Ueq, Uanis(C6G)
\\sim Ueq, Uanis(C5G) \\sim Ueq, Uanis(C4G) \\sim Ueq, Uanis(C3G) \\sim Ueq,
Uanis(C2G) \\sim Ueq: with sigma of 0.05 and sigma for terminal atoms of 0.1
Uanis(N1B) \\sim Ueq: with sigma of 0.01 and sigma for terminal atoms of 0.02
Uanis(N16B) \\sim Ueq, Uanis(C15B) \\sim Ueq: with sigma of 0.01 and sigma for
terminal atoms of 0.02
Uanis(C2B) \\sim Ueq, Uanis(C3B) \\sim Ueq, Uanis(C4B) \\sim Ueq, Uanis(C5B)
\\sim Ueq, Uanis(C6B) \\sim Ueq, Uanis(C7B) \\sim Ueq, Uanis(N8B) \\sim Ueq,
Uanis(N9B) \\sim Ueq, Uanis(C10B) \\sim Ueq, Uanis(N11B) \\sim Ueq, Uanis(N12B)
\\sim Ueq, Uanis(C13B) \\sim Ueq, Uanis(C14B) \\sim Ueq, Uanis(N16B) \\sim Ueq,
Uanis(C15B) \\sim Ueq, Uanis(C17B) \\sim Ueq, Uanis(C18B) \\sim Ueq: with sigma
of 0.1 and sigma for terminal atoms of 0.2
6. Others
 Sof(H8HD)=Sof(H8HE)=Sof(H8HF)=Sof(C2I)=Sof(H2I)=Sof(C3I)=Sof(H3I)=Sof(C4I)=
 Sof(H4I)=Sof(C5I)=Sof(H5I)=Sof(C6I)=Sof(H6I)=Sof(C1I)=Sof(C7I)=Sof(H7IA)=
 Sof(H7IB)=1-FVAR(1)
 Sof(H8HA)=Sof(H8HB)=Sof(H8HC)=Sof(C1H)=Sof(C2H)=Sof(H2H)=Sof(C3H)=Sof(H3H)=
 Sof(C4H)=Sof(H4H)=Sof(C5H)=Sof(H5H)=Sof(C6H)=Sof(H6H)=Sof(C7H)=Sof(H7HA)=
 Sof(H7HB)=FVAR(1)
 Fixed Sof: N1B(0.5) C6B(0.5) H6B(0.5) C5B(0.5) H5B(0.5) C4B(0.5) C3B(0.5)
 H3B(0.5) C2B(0.5) H2B(0.5) N8B(0.5) N12B(0.5) N9B(0.5) N11B(0.5) C7B(0.5)
 C10B(0.5) C13B(0.5) C18B(0.5) H18B(0.5) C17B(0.5) H17B(0.5) N16B(0.5)
 C15B(0.5) H15B(0.5) C14B(0.5) H14B(0.5) C8F(0.5) H8FA(0.5) H8FB(0.5) H8FC(0.5)
 C7F(0.5) H7FA(0.5) H7FB(0.5) C1F(0.5) C2F(0.5) H2F(0.5) C3F(0.5) H3F(0.5)
 C4F(0.5) H4F(0.5) C5F(0.5) H5F(0.5) C6F(0.5) H6F(0.5) C6G(0.5) H6G(0.5)
 C5G(0.5) H5G(0.5) C4G(0.5) H4G(0.5) C3G(0.5) H3G(0.5) C2G(0.5) H2G(0.5)
 C1G(0.5) C7G(0.5) H7GA(0.5) H7GB(0.5) C8G(0.5) H8GA(0.5) H8GB(0.5) H8GC(0.5)
7.a Secondary CH2 refined with riding coordinates:
 C7H(H7HA,H7HB), C7I(H7IA,H7IB), C7F(H7FA,H7FB), C7G(H7GA,H7GB)
7.b Aromatic/amide H refined with riding coordinates:
 C6B(H6B), C5B(H5B), C3B(H3B), C2B(H2B), C3C(H3C), C3A(H3A), C10C(H10C),
 C14A(H14A), C15A(H15A), C17A(H17A), C11C(H11C), C18A(H18A), C2A(H2A), C6A(H6A),
  C2C(H2C), C5A(H5A), C18B(H18B), C17B(H17B), C15B(H15B), C14B(H14B), C2H(H2H),
 C3H(H3H), C4H(H4H), C5H(H5H), C6H(H6H), C2I(H2I), C3I(H3I), C4I(H4I), C5I(H5I),
  C6I(H6I), C2F(H2F), C3F(H3F), C4F(H4F), C5F(H5F), C6F(H6F), C6G(H6G),
 C5G(H5G), C4G(H4G), C3G(H3G), C2G(H2G)
7.c Fitted hexagon refined as free rotating group:
 C1H(C2H,C3H,C4H,C5H,C6H), C2I(C3I,C4I,C5I,C6I,C1I), C1F(C2F,C3F,C4F,C5F,C6F),
 C6G(C5G,C4G,C3G,C2G,C1G)
7.d Idealised Me refined with riding coordinates:
 C8H(H8HD,H8HE,H8HF), C8H(H8HA,H8HB,H8HC), C8F(H8FA,H8FB,H8FC), C8G(H8GA,H8GB,
 H8GC)
;
_olex2_submission_special_instructions 'No special instructions were received'

loop_
_space_group_symop_operation_xyz
'x, y, z'
'-y, x, z+1/4'
'-x, -y, z+1/2'
'y, -x, z+3/4'
'x, -y, -z+1/2'
'y, x, -z+3/4'
'-x, y, -z'
'-y, -x, -z+1/4'

loop_
_atom_site_label
_atom_site_type_symbol
_atom_site_fract_x
_atom_site_fract_y
_atom_site_fract_z
_atom_site_U_iso_or_equiv
_atom_site_adp_type
_atom_site_occupancy
_atom_site_site_symmetry_order
_atom_site_calc_flag
_atom_site_refinement_flags_posn
_atom_site_refinement_flags_adp
_atom_site_refinement_flags_occupancy
_atom_site_disorder_assembly
_atom_site_disorder_group
Co1 Co 0.61631(8) 0.61631(8) 0.3750 0.0354(8) Uani 1 2 d S T P . .
Co2 Co 0.11585(8) 1.11585(8) 0.3750 0.0389(8) Uani 1 2 d S T P . .
S3D S 0.5661(3) 0.6790(2) 0.1647(3) 0.115(2) Uani 1 1 d . . . . .
S3E S 0.1531(5) 1.1495(3) 0.1508(3) 0.165(4) Uani 1 1 d . . . . .
N1C N 0.5464(4) 0.5464(4) 0.3750 0.035(3) Uani 1 2 d S T P A .
N6C N 0.4151(5) 0.3600(5) 0.4161(6) 0.046(3) Uani 1 1 d . . . . .
N1A N 0.5461(4) 0.6875(4) 0.3824(5) 0.036(2) Uani 1 1 d . . . . .
N9A N 0.3232(5) 0.8653(5) 0.4457(6) 0.051(3) Uani 1 1 d . . . . .
N12A N 0.4242(5) 0.8817(5) 0.3698(7) 0.054(3) Uani 1 1 d . . . . .
N7C N 0.3726(5) 0.3169(5) 0.4151(5) 0.044(3) Uani 1 1 d . . . . .
N16A N 0.1864(4) 1.0445(4) 0.3857(6) 0.045(3) Uani 1 1 d . . . . .
N11A N 0.3804(5) 0.9245(5) 0.3706(6) 0.051(3) Uani 1 1 d . . . . .
N12C N 0.1863(4) 0.1863(4) 0.3750 0.040(4) Uani 1 2 d S T P . .
N1E N 0.1243(5) 1.1109(5) 0.2738(7) 0.042(3) Uani 1 1 d . . . . .
N1D N 0.6109(4) 0.6218(4) 0.2743(6) 0.037(3) Uani 1 1 d . . . . .
N8A N 0.3674(5) 0.8228(5) 0.4455(6) 0.046(3) Uani 1 1 d . . . . .
N1B N 0.6848(16) 0.6891(15) 0.3637(13) 0.020(6) Uani 0.5 1 d . U . A -2
C6B C 0.728(2) 0.6933(18) 0.3148(17) 0.030(8) Uani 0.5 1 d . U . A -2
H6B H 0.7281 0.6632 0.2813 0.036 Uiso 0.5 1 calc R . . A -2
C5B C 0.7698(17) 0.7391(18) 0.3131(19) 0.038(8) Uani 0.5 1 d . U . A -2
H5B H 0.7983 0.7412 0.2782 0.045 Uiso 0.5 1 calc R . . A -2
C4B C 0.7716(16) 0.7835(16) 0.3626(19) 0.042(8) Uani 0.5 1 d . U . A -2
C3B C 0.7299(17) 0.7824(18) 0.4124(18) 0.032(8) Uani 0.5 1 d . U . A -2
H3B H 0.7286 0.8127 0.4457 0.039 Uiso 0.5 1 calc R . . A -2
C2B C 0.6875(19) 0.730(2) 0.4095(15) 0.026(8) Uani 0.5 1 d . U . A -2
H2B H 0.6593 0.7261 0.4444 0.031 Uiso 0.5 1 calc R . . A -2
N8B N 0.8093(11) 0.8819(11) 0.4019(14) 0.049(6) Uani 0.5 1 d . U . A -2
N12B N 0.8571(12) 0.8323(12) 0.3124(16) 0.065(7) Uani 0.5 1 d . U . A -2
N9B N 0.8520(11) 0.9250(11) 0.3997(14) 0.052(6) Uani 0.5 1 d . U . A -2
N11B N 0.8997(12) 0.8767(12) 0.3103(16) 0.064(7) Uani 0.5 1 d . U . A -2
C7A C 0.4144(5) 0.8305(5) 0.4039(6) 0.037(3) Uani 1 1 d . . . . .
C3C C 0.5072(5) 0.4510(5) 0.4152(7) 0.040(3) Uani 1 1 d . . . . .
H3C H 0.5125 0.4161 0.4425 0.048 Uiso 1 1 calc R . . . .
C10A C 0.3297(5) 0.9133(5) 0.4055(7) 0.040(3) Uani 1 1 d . . . . .
C2E C 0.1366(7) 1.1253(7) 0.2247(10) 0.056(4) Uani 1 1 d . . . . .
C8C C 0.3252(5) 0.3252(5) 0.3750 0.034(4) Uani 1 2 d S T P . .
C3A C 0.4524(5) 0.7253(5) 0.4283(6) 0.034(3) Uani 1 1 d . . . . .
H3A H 0.4173 0.7177 0.4547 0.041 Uiso 1 1 calc R . . . .
C10C C 0.2799(5) 0.2281(5) 0.4176(6) 0.039(3) Uani 1 1 d . . . . .
H10C H 0.3135 0.2248 0.4469 0.046 Uiso 1 1 calc R . . . .
C14A C 0.2315(6) 0.9598(6) 0.4427(7) 0.051(4) Uani 1 1 d . . . . .
H14A H 0.2292 0.9305 0.4769 0.061 Uiso 1 1 calc R . . . .
C15A C 0.1867(6) 1.0041(6) 0.4356(8) 0.055(4) Uani 1 1 d . . . . .
H15A H 0.1548 1.0063 0.4671 0.066 Uiso 1 1 calc R . . . .
C17A C 0.2324(6) 1.0417(6) 0.3427(7) 0.046(3) Uani 1 1 d . . . . .
H17A H 0.2324 1.0690 0.3067 0.055 Uiso 1 1 calc R . . . .
C13A C 0.2798(5) 0.9588(5) 0.3990(7) 0.043(3) Uani 1 1 d . . . . .
C11C C 0.2340(5) 0.1840(5) 0.4176(7) 0.039(3) Uani 1 1 d . . . . .
H11C H 0.2359 0.1512 0.4481 0.046 Uiso 1 1 calc R . . . .
C18A C 0.2799(5) 1.0000(6) 0.3492(7) 0.046(4) Uani 1 1 d . . . . .
H18A H 0.3128 1.0002 0.3188 0.055 Uiso 1 1 calc R . . . .
C2D C 0.5932(6) 0.6439(6) 0.2289(8) 0.047(4) Uani 1 1 d . . . . .
C9C C 0.2767(5) 0.2767(5) 0.3750 0.035(4) Uani 1 2 d S T P . .
C4A C 0.4602(5) 0.7813(5) 0.3986(6) 0.034(3) Uani 1 1 d . . . . .
C5C C 0.4076(5) 0.4076(5) 0.3750 0.038(4) Uani 1 2 d S T P . .
C2A C 0.4965(5) 0.6799(5) 0.4193(6) 0.035(3) Uani 1 1 d . . . . .
H2A H 0.4909 0.6415 0.4405 0.042 Uiso 1 1 calc R . . . .
C6A C 0.5523(5) 0.7412(5) 0.3527(8) 0.049(4) Uani 1 1 d . . . . .
H6A H 0.5872 0.7469 0.3256 0.059 Uiso 1 1 calc R . . . .
C2C C 0.5508(5) 0.4976(5) 0.4150(7) 0.041(3) Uani 1 1 d . . . . .
H2C H 0.5847 0.4949 0.4439 0.049 Uiso 1 1 calc R . . A .
C5A C 0.5113(5) 0.7895(5) 0.3584(8) 0.048(4) Uani 1 1 d . . . . .
H5A H 0.5177 0.8270 0.3356 0.058 Uiso 1 1 calc R . . . .
C4C C 0.4554(5) 0.4554(5) 0.3750 0.039(4) Uani 1 2 d S T P . .
C7B C 0.8159(13) 0.8344(12) 0.3583(16) 0.055(7) Uani 0.5 1 d . U . A -2
C10B C 0.8973(11) 0.9203(11) 0.3570(16) 0.051(7) Uani 0.5 1 d . U . A -2
C13B C 0.9468(8) 0.9651(7) 0.3569(6) 0.047(7) Uani 0.5 1 d . U . A -2
C18B C 0.9991(12) 0.9584(11) 0.3211(11) 0.055(7) Uani 0.5 1 d . U . A -2
H18B H 1.0027 0.9237 0.2932 0.066 Uiso 0.5 1 calc R . . A -2
C17B C 1.0461(12) 0.9989(11) 0.3238(10) 0.042(7) Uani 0.5 1 d . U . A -2
H17B H 1.0814 0.9917 0.2976 0.051 Uiso 0.5 1 calc R . . A -2
N16B N 1.0447(10) 1.0482(9) 0.3612(8) 0.022(5) Uani 0.5 1 d . U . A -2
C15B C 0.9923(9) 1.0568(7) 0.3985(6) 0.030(6) Uani 0.5 1 d . U . A -2
H15B H 0.9898 1.0918 0.4260 0.035 Uiso 0.5 1 calc R . . A -2
C14B C 0.9438(7) 1.0162(6) 0.3967(5) 0.037(6) Uani 0.5 1 d . U . A -2
H14B H 0.9084 1.0232 0.4228 0.044 Uiso 0.5 1 calc R . . A -2
C8H C 0.4463(17) 0.8999(17) 0.1953(19) 0.224(16) Uani 1 1 d D U . . .
H8HD H 0.4853 0.8935 0.2181 0.336 Uiso 0.47(4) 1 calc R . . B 2
H8HE H 0.4170 0.9202 0.2245 0.336 Uiso 0.47(4) 1 calc R . . B 2
H8HF H 0.4531 0.9257 0.1569 0.336 Uiso 0.47(4) 1 calc R . . B 2
H8HA H 0.4465 0.9294 0.2313 0.336 Uiso 0.53(4) 1 calc R . . B 1
H8HB H 0.4539 0.9216 0.1543 0.336 Uiso 0.53(4) 1 calc R . . B 1
H8HC H 0.4785 0.8691 0.2023 0.336 Uiso 0.53(4) 1 calc R . . B 1
C1H C 0.3745(14) 0.8109(10) 0.2321(15) 0.088(13) Uani 0.53(4) 1 d D U . B 1
C2H C 0.3265(13) 0.7980(14) 0.2746(16) 0.095(13) Uani 0.53(4) 1 d G U . B 1
H2H H 0.2954 0.8277 0.2822 0.114 Uiso 0.53(4) 1 calc R . . B 1
C3H C 0.3241(17) 0.7415(17) 0.3061(18) 0.131(18) Uani 0.53(4) 1 d G U . B 1
H3H H 0.2913 0.7326 0.3352 0.157 Uiso 0.53(4) 1 calc R . . B 1
C4H C 0.3697(19) 0.6979(13) 0.2950(19) 0.126(17) Uani 0.53(4) 1 d G U . B 1
H4H H 0.3680 0.6593 0.3165 0.151 Uiso 0.53(4) 1 calc R . . B 1
C5H C 0.4176(15) 0.7108(10) 0.2525(17) 0.089(13) Uani 0.53(4) 1 d G U . B 1
H5H H 0.4487 0.6811 0.2449 0.107 Uiso 0.53(4) 1 calc R . . B 1
C6H C 0.4200(13) 0.7673(12) 0.2210(15) 0.078(11) Uani 0.53(4) 1 d G U . B 1
H6H H 0.4528 0.7762 0.1919 0.093 Uiso 0.53(4) 1 calc R . . B 1
C7H C 0.3837(19) 0.8680(19) 0.192(3) 0.134(17) Uani 0.53(4) 1 d D U . B 1
H7HA H 0.3521 0.8983 0.2055 0.161 Uiso 0.53(4) 1 calc R . . B 1
H7HB H 0.3756 0.8575 0.1461 0.161 Uiso 0.53(4) 1 calc R . . B 1
C2I C 0.329(2) 0.829(2) 0.248(3) 0.158(18) Uani 0.47(4) 1 d D U . B 2
H2I H 0.3170 0.8687 0.2352 0.189 Uiso 0.47(4) 1 calc R . . B 2
C3I C 0.294(2) 0.796(3) 0.293(3) 0.161(19) Uani 0.47(4) 1 d G U . B 2
H3I H 0.2578 0.8138 0.3104 0.193 Uiso 0.47(4) 1 calc R . . B 2
C4I C 0.312(3) 0.738(3) 0.312(3) 0.170(19) Uani 0.47(4) 1 d G U . B 2
H4I H 0.2882 0.7154 0.3429 0.204 Uiso 0.47(4) 1 calc R . . B 2
C5I C 0.365(3) 0.712(2) 0.287(3) 0.158(19) Uani 0.47(4) 1 d G U . B 2
H5I H 0.3778 0.6717 0.3002 0.190 Uiso 0.47(4) 1 calc R . . B 2
C6I C 0.401(2) 0.744(2) 0.242(3) 0.150(18) Uani 0.47(4) 1 d DG U . B 2
H6I H 0.4371 0.7266 0.2249 0.180 Uiso 0.47(4) 1 calc R . . B 2
C1I C 0.383(2) 0.803(2) 0.223(3) 0.158(18) Uani 0.47(4) 1 d DG U . B 2
C7I C 0.420(3) 0.838(2) 0.174(3) 0.18(2) Uani 0.47(4) 1 d D U . B 2
H7IA H 0.3942 0.8443 0.1350 0.219 Uiso 0.47(4) 1 calc R . . B 2
H7IB H 0.4549 0.8111 0.1605 0.219 Uiso 0.47(4) 1 calc R . . B 2
C8F C 0.619(2) 0.873(3) 0.244(3) 0.147(17) Uani 0.5 1 d . U . C -1
H8FA H 0.6327 0.8944 0.2051 0.221 Uiso 0.5 1 calc R U . C -1
H8FB H 0.5939 0.9017 0.2708 0.221 Uiso 0.5 1 calc R U . C -1
H8FC H 0.5935 0.8377 0.2323 0.221 Uiso 0.5 1 calc R U . C -1
C7F C 0.667(2) 0.855(3) 0.279(3) 0.161(15) Uani 0.5 1 d D U . C -1
H7FA H 0.6803 0.8151 0.2599 0.193 Uiso 0.5 1 calc R U . C -1
H7FB H 0.6522 0.8461 0.3233 0.193 Uiso 0.5 1 calc R U . C -1
C1F C 0.7234(16) 0.8957(18) 0.284(2) 0.158(12) Uani 0.5 1 d D U . C -1
C2F C 0.770(2) 0.8963(17) 0.2379(18) 0.150(13) Uani 0.5 1 d G U . C -1
H2F H 0.7668 0.8709 0.2004 0.180 Uiso 0.5 1 calc R U . C -1
C3F C 0.8208(16) 0.934(2) 0.2463(19) 0.155(13) Uani 0.5 1 d G U . C -1
H3F H 0.8525 0.9345 0.2146 0.186 Uiso 0.5 1 calc R U . C -1
C4F C 0.8253(17) 0.9711(17) 0.301(2) 0.173(14) Uani 0.5 1 d G U . C -1
H4F H 0.8601 0.9969 0.3070 0.207 Uiso 0.5 1 calc R U . C -1
C5F C 0.779(2) 0.9705(18) 0.3476(18) 0.177(15) Uani 0.5 1 d G U . C -1
H5F H 0.7819 0.9958 0.3851 0.213 Uiso 0.5 1 calc R U . C -1
C6F C 0.7279(18) 0.933(2) 0.339(2) 0.175(14) Uani 0.5 1 d G U . C -1
H6F H 0.6961 0.9323 0.3709 0.210 Uiso 0.5 1 calc R U . C -1
C6G C 0.5682(12) 1.1281(15) 0.5253(15) 0.132(11) Uani 0.5 1 d . U . D -1
H6G H 0.5353 1.1254 0.5556 0.158 Uiso 0.5 1 calc R . . D -1
C5G C 0.6138(15) 1.0834(12) 0.5246(15) 0.131(11) Uani 0.5 1 d G U . D -1
H5G H 0.6122 1.0501 0.5544 0.157 Uiso 0.5 1 calc R . . D -1
C4G C 0.6619(12) 1.0875(11) 0.4803(16) 0.104(10) Uani 0.5 1 d G U . D -1
H4G H 0.6931 1.0569 0.4798 0.125 Uiso 0.5 1 calc R . . D -1
C3G C 0.6644(11) 1.1363(13) 0.4367(13) 0.099(10) Uani 0.5 1 d G U . D -1
H3G H 0.6972 1.1390 0.4064 0.119 Uiso 0.5 1 calc R . . D -1
C2G C 0.6188(14) 1.1810(11) 0.4374(14) 0.107(10) Uani 0.5 1 d G U . D -1
H2G H 0.6204 1.2143 0.4076 0.128 Uiso 0.5 1 calc R . . D -1
C1G C 0.5707(12) 1.1769(12) 0.4817(16) 0.114(10) Uani 0.5 1 d DG U . D -1
C7G C 0.5263(19) 1.2307(17) 0.484(3) 0.115(13) Uani 0.5 1 d D U . D -1
H7GA H 0.5485 1.2698 0.4915 0.139 Uiso 0.5 1 calc R . . D -1
H7GB H 0.5022 1.2338 0.4436 0.139 Uiso 0.5 1 calc R . . D -1
C8G C 0.486(3) 1.216(3) 0.541(3) 0.17(2) Uani 0.5 1 d D U . D -1
H8GA H 0.4674 1.1749 0.5348 0.254 Uiso 0.5 1 calc R . . D -1
H8GB H 0.4527 1.2464 0.5441 0.254 Uiso 0.5 1 calc R . . D -1
H8GC H 0.5098 1.2160 0.5812 0.254 Uiso 0.5 1 calc R . . D -1

loop_
_atom_site_aniso_label
_atom_site_aniso_U_11
_atom_site_aniso_U_22
_atom_site_aniso_U_33
_atom_site_aniso_U_23
_atom_site_aniso_U_13
_atom_site_aniso_U_12
Co1 0.0165(9) 0.0165(9) 0.073(2) -0.0037(9) 0.0037(9) 0.0004(10)
Co2 0.0138(9) 0.0138(9) 0.089(2) -0.0011(10) 0.0011(10) 0.0000(10)
S3D 0.183(6) 0.074(3) 0.089(4) 0.012(3) -0.024(4) 0.013(4)
S3E 0.317(12) 0.083(4) 0.096(5) 0.004(3) 0.002(6) -0.027(6)
N1C 0.024(5) 0.024(5) 0.059(10) 0.003(5) -0.003(5) -0.003(6)
N6C 0.037(6) 0.044(7) 0.056(7) 0.006(6) -0.005(5) -0.018(5)
N1A 0.020(5) 0.021(5) 0.067(7) 0.000(5) 0.006(5) 0.002(4)
N9A 0.041(6) 0.036(6) 0.075(9) 0.017(6) 0.019(6) 0.025(5)
N12A 0.030(6) 0.031(6) 0.100(10) 0.008(7) 0.013(6) 0.016(5)
N7C 0.035(6) 0.041(6) 0.056(7) 0.004(5) 0.003(5) -0.019(5)
N16A 0.020(5) 0.024(5) 0.089(9) 0.008(6) 0.011(6) 0.004(4)
N11A 0.037(6) 0.030(6) 0.087(9) 0.011(6) 0.018(6) 0.017(5)
N12C 0.024(5) 0.024(5) 0.073(11) -0.001(6) 0.001(6) -0.005(6)
N1E 0.024(5) 0.024(6) 0.078(9) -0.013(6) -0.012(6) 0.001(4)
N1D 0.023(5) 0.022(5) 0.067(8) 0.004(6) 0.008(5) -0.001(4)
N8A 0.038(6) 0.028(5) 0.071(8) 0.010(5) 0.010(6) 0.015(5)
N1B 0.022(9) 0.013(8) 0.023(14) -0.004(9) 0.004(10) -0.002(6)
C6B 0.029(13) 0.015(12) 0.045(19) -0.011(15) 0.025(16) -0.007(10)
C5B 0.028(15) 0.027(15) 0.06(2) -0.024(15) 0.023(14) -0.011(12)
C4B 0.027(13) 0.035(14) 0.06(2) -0.022(13) 0.009(12) -0.017(11)
C3B 0.022(13) 0.028(15) 0.048(19) -0.012(13) 0.006(13) -0.012(11)
C2B 0.020(13) 0.035(14) 0.022(17) 0.004(14) 0.005(13) -0.008(11)
N8B 0.031(11) 0.033(12) 0.082(16) -0.018(11) 0.021(11) -0.017(9)
N12B 0.051(14) 0.044(13) 0.100(18) -0.043(12) 0.040(13) -0.025(11)
N9B 0.034(11) 0.037(11) 0.086(16) -0.018(11) 0.029(11) -0.014(10)
N11B 0.045(12) 0.047(13) 0.100(18) -0.034(13) 0.030(12) -0.032(10)
C7A 0.023(6) 0.025(6) 0.063(9) -0.002(6) 0.003(6) 0.006(5)
C3C 0.034(7) 0.029(6) 0.057(9) 0.002(6) 0.001(6) -0.010(5)
C10A 0.029(7) 0.025(6) 0.066(9) 0.006(6) 0.020(6) 0.009(5)
C2E 0.063(10) 0.030(8) 0.076(12) -0.022(8) -0.029(9) 0.010(7)
C8C 0.024(5) 0.024(5) 0.052(11) -0.001(7) 0.001(7) -0.012(7)
C3A 0.021(6) 0.026(6) 0.055(8) 0.005(6) 0.005(6) 0.004(5)
C10C 0.028(6) 0.030(7) 0.058(8) 0.002(6) -0.005(6) -0.010(5)
C14A 0.042(8) 0.032(7) 0.078(11) 0.022(7) 0.022(7) 0.017(6)
C15A 0.032(7) 0.033(7) 0.102(13) 0.019(8) 0.027(8) 0.010(6)
C17A 0.033(7) 0.037(7) 0.067(10) 0.013(7) 0.007(7) 0.006(6)
C13A 0.028(7) 0.026(7) 0.074(10) 0.015(7) 0.013(6) 0.015(5)
C11C 0.025(6) 0.026(6) 0.065(9) 0.005(6) -0.007(6) -0.003(5)
C18A 0.027(6) 0.034(7) 0.077(10) 0.015(7) 0.015(7) 0.013(6)
C2D 0.044(8) 0.024(7) 0.074(11) -0.013(7) 0.012(8) -0.004(6)
C9C 0.027(6) 0.027(6) 0.051(11) -0.002(6) 0.002(6) -0.009(7)
C4A 0.022(6) 0.024(6) 0.057(8) 0.000(6) -0.005(6) 0.005(5)
C5C 0.033(6) 0.033(6) 0.047(12) 0.000(7) 0.000(7) -0.019(8)
C2A 0.019(6) 0.024(6) 0.062(9) 0.004(6) 0.000(6) 0.000(5)
C6A 0.022(6) 0.021(7) 0.104(13) -0.005(7) 0.008(7) 0.005(5)
C2C 0.020(6) 0.032(7) 0.070(9) 0.006(7) 0.004(6) -0.008(5)
C5A 0.024(7) 0.023(6) 0.098(12) 0.003(7) 0.004(7) 0.001(5)
C4C 0.032(6) 0.032(6) 0.052(12) 0.001(7) -0.001(7) -0.013(8)
C7B 0.042(13) 0.038(13) 0.084(19) -0.024(12) 0.017(12) -0.022(11)
C10B 0.028(11) 0.037(12) 0.087(17) -0.023(11) 0.023(11) -0.016(10)
C13B 0.037(12) 0.024(11) 0.079(17) -0.016(11) 0.022(11) -0.015(10)
C18B 0.051(15) 0.033(13) 0.080(18) -0.014(13) 0.019(14) -0.018(12)
C17B 0.048(16) 0.023(13) 0.056(18) -0.014(13) 0.014(14) -0.008(12)
N16B 0.023(9) 0.026(9) 0.017(14) -0.005(9) 0.005(8) -0.001(6)
C15B 0.027(10) 0.019(10) 0.042(12) -0.007(9) 0.010(9) -0.004(8)
C14B 0.022(11) 0.020(11) 0.069(17) -0.011(11) 0.017(11) -0.003(9)
C8H 0.24(3) 0.23(3) 0.21(3) 0.09(3) -0.01(3) -0.04(3)
C1H 0.10(2) 0.09(2) 0.07(2) 0.010(19) -0.03(2) -0.03(2)
C2H 0.11(3) 0.11(3) 0.06(2) -0.016(19) -0.01(2) -0.06(2)
C3H 0.16(4) 0.17(4) 0.06(2) -0.01(3) -0.02(3) -0.09(3)
C4H 0.17(4) 0.11(3) 0.09(3) -0.01(2) -0.05(3) -0.06(3)
C5H 0.12(3) 0.06(2) 0.09(2) -0.010(18) -0.03(2) -0.03(2)
C6H 0.08(2) 0.07(2) 0.08(2) 0.017(18) 0.006(18) -0.013(18)
C7H 0.11(3) 0.13(3) 0.17(3) 0.01(3) -0.02(3) 0.00(3)
C2I 0.15(3) 0.16(3) 0.16(3) -0.04(3) -0.05(2) -0.01(2)
C3I 0.15(3) 0.18(3) 0.15(3) -0.04(3) -0.05(3) -0.01(3)
C4I 0.17(3) 0.18(3) 0.16(3) -0.04(3) -0.05(3) -0.02(3)
C5I 0.16(3) 0.17(3) 0.15(3) -0.04(3) -0.06(3) -0.02(3)
C6I 0.14(3) 0.16(3) 0.15(3) -0.04(3) -0.05(2) -0.01(3)
C1I 0.15(3) 0.17(3) 0.16(3) -0.03(2) -0.04(2) -0.01(2)
C7I 0.18(3) 0.18(4) 0.19(3) -0.03(3) -0.03(3) -0.02(3)
C8F 0.09(3) 0.22(4) 0.13(3) 0.06(3) 0.04(3) -0.04(3)
C7F 0.14(3) 0.17(3) 0.17(3) 0.06(2) 0.01(2) -0.06(2)
C1F 0.14(2) 0.16(2) 0.17(2) 0.02(2) -0.01(2) -0.04(2)
C2F 0.14(2) 0.16(2) 0.15(2) 0.02(2) -0.02(2) -0.03(2)
C3F 0.14(2) 0.17(3) 0.16(3) 0.00(2) -0.02(2) -0.03(2)
C4F 0.16(3) 0.19(3) 0.18(3) 0.01(2) -0.01(2) -0.03(2)
C5F 0.17(3) 0.19(3) 0.18(3) 0.01(2) -0.01(2) -0.03(2)
C6F 0.17(3) 0.18(3) 0.18(3) 0.01(2) -0.01(2) -0.03(2)
C6G 0.11(2) 0.11(2) 0.17(2) 0.037(19) -0.02(2) 0.008(18)
C5G 0.11(2) 0.11(2) 0.17(2) 0.03(2) -0.028(19) 0.017(18)
C4G 0.084(19) 0.088(19) 0.14(2) -0.004(18) -0.031(18) 0.019(17)
C3G 0.086(18) 0.091(19) 0.12(2) -0.016(17) -0.031(17) 0.006(16)
C2G 0.10(2) 0.087(18) 0.13(2) 0.008(18) -0.027(18) -0.009(17)
C1G 0.103(18) 0.090(17) 0.15(2) 0.023(17) -0.038(17) -0.005(16)
C7G 0.12(2) 0.10(2) 0.13(3) 0.01(2) -0.05(2) -0.029(19)
C8G 0.19(4) 0.16(4) 0.15(5) -0.03(4) -0.05(4) -0.05(4)

loop_
_atom_type_symbol
_atom_type_description
_atom_type_scat_dispersion_real
_atom_type_scat_dispersion_imag
_atom_type_scat_source
C C 0.0181 0.0091 'International Tables Vol C Tables 4.2.6.8 and 6.1.1.4'
H H 0.0000 0.0000 'International Tables Vol C Tables 4.2.6.8 and 6.1.1.4'
Co Co -2.3653 3.6143 'International Tables Vol C Tables 4.2.6.8 and 6.1.1.4'
N N 0.0311 0.0180 'International Tables Vol C Tables 4.2.6.8 and 6.1.1.4'
S S 0.3331 0.5567 'International Tables Vol C Tables 4.2.6.8 and 6.1.1.4'

loop_
_geom_angle_atom_site_label_1
_geom_angle_atom_site_label_2
_geom_angle_atom_site_label_3
_geom_angle
_geom_angle_site_symmetry_1
_geom_angle_site_symmetry_3
_geom_angle_publ_flag
N1C Co1 N1A 90.4(2) . 6 ?
N1C Co1 N1A 90.4(2) . . ?
N1C Co1 N1B 173.7(7) . . ?
N1A Co1 N1A 179.2(5) 6 . ?
N1A Co1 N1B 90.9(12) 6 . ?
N1A Co1 N1B 88.3(12) . . ?
N1D Co1 N1C 90.0(3) . . ?
N1D Co1 N1C 90.0(3) 6 . ?
N1D Co1 N1A 89.4(4) . . ?
N1D Co1 N1A 89.4(4) 6 6 ?
N1D Co1 N1A 90.6(4) . 6 ?
N1D Co1 N1A 90.6(4) 6 . ?
N1D Co1 N1D 180.0(7) 6 . ?
N1D Co1 N1B 96.2(7) 6 . ?
N1D Co1 N1B 83.8(7) . . ?
N16A Co2 N16A 179.4(5) 6_465 . ?
N12C Co2 N16A 90.3(3) 1_565 . ?
N12C Co2 N16A 90.3(3) 1_565 6_465 ?
N1E Co2 N16A 89.9(4) 6_465 . ?
N1E Co2 N16A 90.1(4) 6_465 6_465 ?
N1E Co2 N16A 89.9(4) . 6_465 ?
N1E Co2 N16A 90.1(4) . . ?
N1E Co2 N12C 88.5(3) . 1_565 ?
N1E Co2 N12C 88.5(3) 6_465 1_565 ?
N1E Co2 N1E 177.0(6) 6_465 . ?
C2C N1C Co1 120.5(7) . . ?
C2C N1C Co1 120.5(7) 6 . ?
C2C N1C C2C 119.0(14) 6 . ?
N7C N6C C5C 117.0(11) . . ?
C2A N1A Co1 121.4(8) . . ?
C6A N1A Co1 121.5(8) . . ?
C6A N1A C2A 117.0(10) . . ?
N8A N9A C10A 117.7(11) . . ?
N11A N12A C7A 117.6(11) . . ?
N6C N7C C8C 117.1(11) . . ?
C15A N16A Co2 122.6(8) . . ?
C17A N16A Co2 119.4(9) . . ?
C17A N16A C15A 118.0(10) . . ?
N12A N11A C10A 118.0(11) . . ?
C11C N12C Co2 120.9(7) . 1_545 ?
C11C N12C Co2 120.9(7) 6 1_545 ?
C11C N12C C11C 118.2(14) 6 . ?
C2E N1E Co2 158.1(11) . . ?
C2D N1D Co1 151.2(10) . . ?
N9A N8A C7A 117.5(10) . . ?
C6B N1B Co1 126(2) . . ?
C2B N1B Co1 117(2) . . ?
C2B N1B C6B 116.8(16) . . ?
N1B C6B H6B 119.1 . . ?
C5B C6B N1B 122(3) . . ?
C5B C6B H6B 119.1 . . ?
C6B C5B H5B 119.8 . . ?
C6B C5B C4B 120(3) . . ?
C4B C5B H5B 119.8 . . ?
C5B C4B C7B 119(3) . . ?
C3B C4B C5B 120.8(18) . . ?
C3B C4B C7B 120(3) . . ?
C4B C3B H3B 123.2 . . ?
C4B C3B C2B 114(3) . . ?
C2B C3B H3B 123.2 . . ?
N1B C2B C3B 126(3) . . ?
N1B C2B H2B 116.8 . . ?
C3B C2B H2B 116.8 . . ?
N9B N8B C7B 116(2) . . ?
C7B N12B N11B 118(2) . . ?
N8B N9B C10B 119(2) . . ?
N12B N11B C10B 117(2) . . ?
N12A C7A N8A 124.1(10) . . ?
N12A C7A C4A 117.6(10) . . ?
N8A C7A C4A 118.2(11) . . ?
C2C C3C H3C 120.1 . . ?
C2C C3C C4C 119.8(12) . . ?
C4C C3C H3C 120.1 . . ?
N9A C10A C13A 120.1(10) . . ?
N11A C10A N9A 124.0(11) . . ?
N11A C10A C13A 115.9(11) . . ?
N1E C2E S3E 177.5(15) . . ?
N7C C8C N7C 126.5(14) 6 . ?
N7C C8C C9C 116.8(7) . . ?
N7C C8C C9C 116.8(7) 6 . ?
C4A C3A H3A 120.5 . . ?
C4A C3A C2A 119.0(11) . . ?
C2A C3A H3A 120.5 . . ?
C11C C10C H10C 120.1 . . ?
C9C C10C H10C 120.1 . . ?
C9C C10C C11C 119.7(12) . . ?
C15A C14A H14A 120.6 . . ?
C15A C14A C13A 118.8(12) . . ?
C13A C14A H14A 120.6 . . ?
N16A C15A C14A 122.5(12) . . ?
N16A C15A H15A 118.7 . . ?
C14A C15A H15A 118.7 . . ?
N16A C17A H17A 119.1 . . ?
N16A C17A C18A 121.8(13) . . ?
C18A C17A H17A 119.1 . . ?
C14A C13A C10A 120.8(11) . . ?
C18A C13A C10A 120.6(11) . . ?
C18A C13A C14A 118.6(11) . . ?
N12C C11C C10C 121.6(12) . . ?
N12C C11C H11C 119.2 . . ?
C10C C11C H11C 119.2 . . ?
C17A C18A H18A 119.8 . . ?
C13A C18A C17A 120.3(12) . . ?
C13A C18A H18A 119.8 . . ?
N1D C2D S3D 177.2(12) . . ?
C10C C9C C8C 120.5(7) . . ?
C10C C9C C8C 120.5(7) 6 . ?
C10C C9C C10C 119.0(15) . 6 ?
C3A C4A C7A 122.0(11) . . ?
C3A C4A C5A 118.4(10) . . ?
C5A C4A C7A 119.4(11) . . ?
N6C C5C N6C 125.4(14) 6 . ?
N6C C5C C4C 117.3(7) . . ?
N6C C5C C4C 117.3(7) 6 . ?
N1A C2A C3A 123.3(11) . . ?
N1A C2A H2A 118.3 . . ?
C3A C2A H2A 118.3 . . ?
N1A C6A H6A 117.8 . . ?
N1A C6A C5A 124.4(12) . . ?
C5A C6A H6A 117.8 . . ?
N1C C2C C3C 122.0(12) . . ?
N1C C2C H2C 119.0 . . ?
C3C C2C H2C 119.0 . . ?
C4A C5A H5A 121.1 . . ?
C6A C5A C4A 117.8(12) . . ?
C6A C5A H5A 121.1 . . ?
C3C C4C C3C 117.3(15) 6 . ?
C3C C4C C5C 121.4(7) . . ?
C3C C4C C5C 121.4(7) 6 . ?
N8B C7B C4B 117(3) . . ?
N12B C7B C4B 118(3) . . ?
N12B C7B N8B 125(2) . . ?
N9B C10B N11B 124(2) . . ?
N9B C10B C13B 120(2) . . ?
N11B C10B C13B 116(2) . . ?
C18B C13B C10B 123.2(19) . . ?
C18B C13B C14B 116.5(16) . . ?
C14B C13B C10B 120.2(18) . . ?
C13B C18B H18B 118.7 . . ?
C17B C18B C13B 123(2) . . ?
C17B C18B H18B 118.7 . . ?
C18B C17B H17B 118.8 . . ?
N16B C17B C18B 122(3) . . ?
N16B C17B H17B 118.8 . . ?
C17B N16B C15B 116.7(16) . . ?
N16B C15B H15B 119.0 . . ?
C14B C15B N16B 122.0(14) . . ?
C14B C15B H15B 119.0 . . ?
C13B C14B H14B 120.2 . . ?
C15B C14B C13B 119.6(14) . . ?
C15B C14B H14B 120.2 . . ?
H8HD C8H H8HE 109.5 . . ?
H8HD C8H H8HF 109.5 . . ?
H8HE C8H H8HF 109.5 . . ?
H8HA C8H H8HB 109.5 . . ?
H8HA C8H H8HC 109.5 . . ?
H8HB C8H H8HC 109.5 . . ?
C7H C8H H8HA 109.5 . . ?
C7H C8H H8HB 109.5 . . ?
C7H C8H H8HC 109.5 . . ?
C7I C8H H8HD 109.5 . . ?
C7I C8H H8HE 109.5 . . ?
C7I C8H H8HF 109.5 . . ?
C2H C1H C6H 120.0 . . ?
C2H C1H C7H 128(3) . . ?
C6H C1H C7H 112(3) . . ?
C1H C2H H2H 120.0 . . ?
C1H C2H C3H 120.0 . . ?
C3H C2H H2H 120.0 . . ?
C2H C3H H3H 120.0 . . ?
C4H C3H C2H 120.0 . . ?
C4H C3H H3H 120.0 . . ?
C3H C4H H4H 120.0 . . ?
C3H C4H C5H 120.0 . . ?
C5H C4H H4H 120.0 . . ?
C4H C5H H5H 120.0 . . ?
C6H C5H C4H 120.0 . . ?
C6H C5H H5H 120.0 . . ?
C1H C6H H6H 120.0 . . ?
C5H C6H C1H 120.0 . . ?
C5H C6H H6H 120.0 . . ?
C8H C7H H7HA 107.8 . . ?
C8H C7H H7HB 107.8 . . ?
C1H C7H C8H 118(3) . . ?
C1H C7H H7HA 107.8 . . ?
C1H C7H H7HB 107.8 . . ?
H7HA C7H H7HB 107.1 . . ?
C3I C2I H2I 120.0 . . ?
C3I C2I C1I 120.0 . . ?
C1I C2I H2I 120.0 . . ?
C2I C3I H3I 120.0 . . ?
C4I C3I C2I 120.0 . . ?
C4I C3I H3I 120.0 . . ?
C3I C4I H4I 120.0 . . ?
C3I C4I C5I 120.0 . . ?
C5I C4I H4I 120.0 . . ?
C4I C5I H5I 120.0 . . ?
C6I C5I C4I 120.0 . . ?
C6I C5I H5I 120.0 . . ?
C5I C6I H6I 120.0 . . ?
C5I C6I C1I 120.0 . . ?
C1I C6I H6I 120.0 . . ?
C2I C1I C7I 120(3) . . ?
C6I C1I C2I 120.0 . . ?
C6I C1I C7I 120(3) . . ?
C8H C7I H7IA 108.0 . . ?
C8H C7I H7IB 108.0 . . ?
C1I C7I C8H 117(4) . . ?
C1I C7I H7IA 108.0 . . ?
C1I C7I H7IB 108.0 . . ?
H7IA C7I H7IB 107.3 . . ?
H8FA C8F H8FB 109.5 . . ?
H8FA C8F H8FC 109.5 . . ?
H8FB C8F H8FC 109.5 . . ?
C7F C8F H8FA 109.5 . . ?
C7F C8F H8FB 109.5 . . ?
C7F C8F H8FC 109.5 . . ?
C8F C7F H7FA 107.3 . . ?
C8F C7F H7FB 107.3 . . ?
C8F C7F C1F 120(5) . . ?
H7FA C7F H7FB 106.9 . . ?
C1F C7F H7FA 107.3 . . ?
C1F C7F H7FB 107.3 . . ?
C2F C1F C7F 123(4) . . ?
C2F C1F C6F 120.0 . . ?
C6F C1F C7F 117(4) . . ?
C1F C2F H2F 120.0 . . ?
C1F C2F C3F 120.0 . . ?
C3F C2F H2F 120.0 . . ?
C2F C3F H3F 120.0 . . ?
C4F C3F C2F 120.0 . . ?
C4F C3F H3F 120.0 . . ?
C3F C4F H4F 120.0 . . ?
C3F C4F C5F 120.0 . . ?
C5F C4F H4F 120.0 . . ?
C4F C5F H5F 120.0 . . ?
C6F C5F C4F 120.0 . . ?
C6F C5F H5F 120.0 . . ?
C1F C6F H6F 120.0 . . ?
C5F C6F C1F 120.0 . . ?
C5F C6F H6F 120.0 . . ?
C5G C6G H6G 120.0 . . ?
C5G C6G C1G 120.0 . . ?
C1G C6G H6G 120.0 . . ?
C6G C5G H5G 120.0 . . ?
C4G C5G C6G 120.0 . . ?
C4G C5G H5G 120.0 . . ?
C5G C4G H4G 120.0 . . ?
C3G C4G C5G 120.0 . . ?
C3G C4G H4G 120.0 . . ?
C4G C3G H3G 120.0 . . ?
C4G C3G C2G 120.0 . . ?
C2G C3G H3G 120.0 . . ?
C3G C2G H2G 120.0 . . ?
C1G C2G C3G 120.0 . . ?
C1G C2G H2G 120.0 . . ?
C6G C1G C7G 123(3) . . ?
C2G C1G C6G 120.0 . . ?
C2G C1G C7G 117(3) . . ?
C1G C7G H7GA 111.0 . . ?
C1G C7G H7GB 111.0 . . ?
H7GA C7G H7GB 109.0 . . ?
C8G C7G C1G 104(3) . . ?
C8G C7G H7GA 111.0 . . ?
C8G C7G H7GB 111.0 . . ?
C7G C8G H8GA 109.5 . . ?
C7G C8G H8GB 109.5 . . ?
C7G C8G H8GC 109.5 . . ?
H8GA C8G H8GB 109.5 . . ?
H8GA C8G H8GC 109.5 . . ?
H8GB C8G H8GC 109.5 . . ?

loop_
_geom_bond_atom_site_label_1
_geom_bond_atom_site_label_2
_geom_bond_distance
_geom_bond_site_symmetry_2
_geom_bond_publ_flag
Co1 N1C 2.152(13) . ?
Co1 N1A 2.180(9) . ?
Co1 N1A 2.180(9) 6 ?
Co1 N1D 2.076(13) 6 ?
Co1 N1D 2.076(13) . ?
Co1 N1B 2.187(15) . ?
Co2 N16A 2.194(9) . ?
Co2 N16A 2.194(9) 6_465 ?
Co2 N12C 2.168(13) 1_565 ?
Co2 N1E 2.090(15) . ?
Co2 N1E 2.090(15) 6_465 ?
S3D C2D 1.635(19) . ?
S3E C2E 1.65(2) . ?
N1C C2C 1.346(14) . ?
N1C C2C 1.346(14) 6 ?
N6C N7C 1.317(13) . ?
N6C C5C 1.347(13) . ?
N1A C2A 1.329(15) . ?
N1A C6A 1.326(16) . ?
N9A N8A 1.334(12) . ?
N9A C10A 1.339(15) . ?
N12A N11A 1.332(12) . ?
N12A C7A 1.334(16) . ?
N7C C8C 1.332(12) . ?
N16A C15A 1.351(17) . ?
N16A C17A 1.336(16) . ?
N11A C10A 1.339(15) . ?
N12C Co2 2.168(13) 1_545 ?
N12C C11C 1.357(13) . ?
N12C C11C 1.357(13) 6 ?
N1E C2E 1.091(18) . ?
N1D C2D 1.118(17) . ?
N8A C7A 1.344(15) . ?
N1B C6B 1.38(5) . ?
N1B C2B 1.30(5) . ?
C6B H6B 0.9500 . ?
C6B C5B 1.35(5) . ?
C5B H5B 0.9500 . ?
C5B C4B 1.40(5) . ?
C4B C3B 1.37(5) . ?
C4B C7B 1.47(3) . ?
C3B H3B 0.9500 . ?
C3B C2B 1.46(5) . ?
C2B H2B 0.9500 . ?
N8B N9B 1.32(3) . ?
N8B C7B 1.38(4) . ?
N12B N11B 1.34(3) . ?
N12B C7B 1.30(4) . ?
N9B C10B 1.32(3) . ?
N11B C10B 1.35(4) . ?
C7A C4A 1.468(15) . ?
C3C H3C 0.9500 . ?
C3C C2C 1.389(15) . ?
C3C C4C 1.400(15) . ?
C10A C13A 1.474(16) . ?
C8C N7C 1.332(12) 6 ?
C8C C9C 1.49(2) . ?
C3A H3A 0.9500 . ?
C3A C4A 1.373(16) . ?
C3A C2A 1.391(15) . ?
C10C H10C 0.9500 . ?
C10C C11C 1.386(16) . ?
C10C C9C 1.373(14) . ?
C14A H14A 0.9500 . ?
C14A C15A 1.379(17) . ?
C14A C13A 1.382(17) . ?
C15A H15A 0.9500 . ?
C17A H17A 0.9500 . ?
C17A C18A 1.380(16) . ?
C13A C18A 1.360(18) . ?
C11C H11C 0.9500 . ?
C18A H18A 0.9500 . ?
C9C C10C 1.373(14) 6 ?
C4A C5A 1.398(18) . ?
C5C N6C 1.347(13) 6 ?
C5C C4C 1.47(2) . ?
C2A H2A 0.9500 . ?
C6A H6A 0.9500 . ?
C6A C5A 1.381(16) . ?
C2C H2C 0.9500 . ?
C5A H5A 0.9500 . ?
C4C C3C 1.400(15) 6 ?
C10B C13B 1.45(3) . ?
C13B C18B 1.36(3) . ?
C13B C14B 1.381(19) . ?
C18B H18B 0.9500 . ?
C18B C17B 1.35(4) . ?
C17B H17B 0.9500 . ?
C17B N16B 1.32(3) . ?
N16B C15B 1.39(3) . ?
C15B H15B 0.9500 . ?
C15B C14B 1.38(2) . ?
C14B H14B 0.9500 . ?
C8H H8HD 0.9800 . ?
C8H H8HE 0.9800 . ?
C8H H8HF 0.9800 . ?
C8H H8HA 0.9800 . ?
C8H H8HB 0.9800 . ?
C8H H8HC 0.9800 . ?
C8H C7H 1.53(3) . ?
C8H C7I 1.54(3) . ?
C1H C2H 1.3900 . ?
C1H C6H 1.3900 . ?
C1H C7H 1.50(3) . ?
C2H H2H 0.9500 . ?
C2H C3H 1.3900 . ?
C3H H3H 0.9500 . ?
C3H C4H 1.3900 . ?
C4H H4H 0.9500 . ?
C4H C5H 1.3900 . ?
C5H H5H 0.9500 . ?
C5H C6H 1.3900 . ?
C6H H6H 0.9500 . ?
C7H H7HA 0.9900 . ?
C7H H7HB 0.9900 . ?
C2I H2I 0.9500 . ?
C2I C3I 1.3900 . ?
C2I C1I 1.3900 . ?
C3I H3I 0.9500 . ?
C3I C4I 1.3900 . ?
C4I H4I 0.9500 . ?
C4I C5I 1.3900 . ?
C5I H5I 0.9500 . ?
C5I C6I 1.3900 . ?
C6I H6I 0.9500 . ?
C6I C1I 1.3900 . ?
C1I C7I 1.50(2) . ?
C7I H7IA 0.9900 . ?
C7I H7IB 0.9900 . ?
C8F H8FA 0.9800 . ?
C8F H8FB 0.9800 . ?
C8F H8FC 0.9800 . ?
C8F C7F 1.32(6) . ?
C7F H7FA 0.9900 . ?
C7F H7FB 0.9900 . ?
C7F C1F 1.53(3) . ?
C1F C2F 1.3900 . ?
C1F C6F 1.3900 . ?
C2F H2F 0.9500 . ?
C2F C3F 1.3900 . ?
C3F H3F 0.9500 . ?
C3F C4F 1.3900 . ?
C4F H4F 0.9500 . ?
C4F C5F 1.3900 . ?
C5F H5F 0.9500 . ?
C5F C6F 1.3900 . ?
C6F H6F 0.9500 . ?
C6G H6G 0.9500 . ?
C6G C5G 1.3900 . ?
C6G C1G 1.3900 . ?
C5G H5G 0.9500 . ?
C5G C4G 1.3900 . ?
C4G H4G 0.9500 . ?
C4G C3G 1.3900 . ?
C3G H3G 0.9500 . ?
C3G C2G 1.3900 . ?
C2G H2G 0.9500 . ?
C2G C1G 1.3900 . ?
C1G C7G 1.52(3) . ?
C7G H7GA 0.9900 . ?
C7G H7GB 0.9900 . ?
C7G C8G 1.50(3) . ?
C8G H8GA 0.9800 . ?
C8G H8GB 0.9800 . ?
C8G H8GC 0.9800 . ?

loop_
_geom_torsion_atom_site_label_1
_geom_torsion_atom_site_label_2
_geom_torsion_atom_site_label_3
_geom_torsion_atom_site_label_4
_geom_torsion
_geom_torsion_site_symmetry_1
_geom_torsion_site_symmetry_2
_geom_torsion_site_symmetry_3
_geom_torsion_site_symmetry_4
_geom_torsion_publ_flag
Co1 N1C C2C C3C -178.5(9) . . . . ?
Co1 N1A C2A C3A 176.2(9) . . . . ?
Co1 N1A C6A C5A -176.1(11) . . . . ?
Co1 N1B C6B C5B -178(3) . . . . ?
Co1 N1B C2B C3B 179(3) . . . . ?
Co2 N16A C15A C14A -179.3(11) . . . . ?
Co2 N16A C17A C18A 176.3(11) . . . . ?
Co2 N12C C11C C10C 179.0(9) 1_545 . . . ?
N6C N7C C8C N7C 1.0(8) . . . 6 ?
N6C N7C C8C C9C -179.0(8) . . . . ?
N6C C5C C4C C3C -178.8(8) 6 . . . ?
N6C C5C C4C C3C 1.2(8) 6 . . 6 ?
N6C C5C C4C C3C -178.8(8) . . . 6 ?
N6C C5C C4C C3C 1.2(8) . . . . ?
N1A C6A C5A C4A 1(2) . . . . ?
N9A N8A C7A N12A 10(2) . . . . ?
N9A N8A C7A C4A -174.2(12) . . . . ?
N9A C10A C13A C14A 13(2) . . . . ?
N9A C10A C13A C18A -166.2(13) . . . . ?
N12A N11A C10A N9A 8(2) . . . . ?
N12A N11A C10A C13A -173.3(13) . . . . ?
N12A C7A C4A C3A -175.6(12) . . . . ?
N12A C7A C4A C5A -0.5(18) . . . . ?
N7C N6C C5C N6C 1.0(8) . . . 6 ?
N7C N6C C5C C4C -179.0(8) . . . . ?
N7C C8C C9C C10C -176.2(8) . . . 6 ?
N7C C8C C9C C10C 3.8(8) 6 . . 6 ?
N7C C8C C9C C10C 3.8(8) . . . . ?
N7C C8C C9C C10C -176.2(8) 6 . . . ?
N16A C17A C18A C13A 3(2) . . . . ?
N11A N12A C7A N8A -9(2) . . . . ?
N11A N12A C7A C4A 175.1(12) . . . . ?
N11A C10A C13A C14A -165.5(13) . . . . ?
N11A C10A C13A C18A 15(2) . . . . ?
N8A N9A C10A N11A -7(2) . . . . ?
N8A N9A C10A C13A 174.3(13) . . . . ?
N8A C7A C4A C3A 8.4(19) . . . . ?
N8A C7A C4A C5A -176.5(12) . . . . ?
N1B C6B C5B C4B 1(5) . . . . ?
C6B N1B C2B C3B 3(6) . . . . ?
C6B C5B C4B C3B -2(5) . . . . ?
C6B C5B C4B C7B -177(3) . . . . ?
C5B C4B C3B C2B 3(4) . . . . ?
C5B C4B C7B N8B 170(3) . . . . ?
C5B C4B C7B N12B -8(5) . . . . ?
C4B C3B C2B N1B -4(5) . . . . ?
C3B C4B C7B N8B -6(4) . . . . ?
C3B C4B C7B N12B 176(3) . . . . ?
C2B N1B C6B C5B -2(6) . . . . ?
N8B N9B C10B N11B 7(4) . . . . ?
N8B N9B C10B C13B -176(3) . . . . ?
N12B N11B C10B N9B -7(4) . . . . ?
N12B N11B C10B C13B 175(3) . . . . ?
N9B N8B C7B C4B 176(3) . . . . ?
N9B N8B C7B N12B -6(4) . . . . ?
N9B C10B C13B C18B 170(2) . . . . ?
N9B C10B C13B C14B -7(3) . . . . ?
N11B N12B C7B C4B -176(3) . . . . ?
N11B N12B C7B N8B 6(5) . . . . ?
N11B C10B C13B C18B -12(3) . . . . ?
N11B C10B C13B C14B 171(2) . . . . ?
C7A N12A N11A C10A 0(2) . . . . ?
C7A C4A C5A C6A -177.5(12) . . . . ?
C10A N9A N8A C7A -1.6(19) . . . . ?
C10A C13A C18A C17A 178.8(13) . . . . ?
C3A C4A C5A C6A -2.3(19) . . . . ?
C14A C13A C18A C17A 0(2) . . . . ?
C15A N16A C17A C18A -2(2) . . . . ?
C15A C14A C13A C10A 178.3(14) . . . . ?
C15A C14A C13A C18A -3(2) . . . . ?
C17A N16A C15A C14A -1(2) . . . . ?
C13A C14A C15A N16A 4(2) . . . . ?
C11C N12C C11C C10C -1.0(9) 6 . . . ?
C11C C10C C9C C8C 179.1(8) . . . . ?
C11C C10C C9C C10C -0.9(8) . . . 6 ?
C9C C10C C11C N12C 2.0(17) . . . . ?
C4A C3A C2A N1A -0.8(19) . . . . ?
C5C N6C N7C C8C -1.9(15) . . . . ?
C2A N1A C6A C5A 1(2) . . . . ?
C2A C3A C4A C7A 177.5(12) . . . . ?
C2A C3A C4A C5A 2.4(18) . . . . ?
C6A N1A C2A C3A -1.0(18) . . . . ?
C2C N1C C2C C3C 1.5(9) 6 . . . ?
C2C C3C C4C C3C 1.4(9) . . . 6 ?
C2C C3C C4C C5C -178.6(9) . . . . ?
C4C C3C C2C N1C -2.9(19) . . . . ?
C7B C4B C3B C2B 178(3) . . . . ?
C7B N8B N9B C10B 0(5) . . . . ?
C7B N12B N11B C10B 1(5) . . . . ?
C10B C13B C18B C17B -176.9(17) . . . . ?
C10B C13B C14B C15B 177.0(16) . . . . ?
C13B C18B C17B N16B 0.00(14) . . . . ?
C18B C13B C14B C15B 0.00(4) . . . . ?
C18B C17B N16B C15B 0.00(13) . . . . ?
C17B N16B C15B C14B 0.00(9) . . . . ?
N16B C15B C14B C13B 0.00(4) . . . . ?
C14B C13B C18B C17B 0.00(10) . . . . ?
C1H C2H C3H C4H 0.0 . . . . ?
C2H C1H C6H C5H 0.0 . . . . ?
C2H C1H C7H C8H 130(4) . . . . ?
C2H C3H C4H C5H 0.0 . . . . ?
C3H C4H C5H C6H 0.0 . . . . ?
C4H C5H C6H C1H 0.0 . . . . ?
C6H C1H C2H C3H 0.0 . . . . ?
C6H C1H C7H C8H -52(5) . . . . ?
C7H C1H C2H C3H 178(4) . . . . ?
C7H C1H C6H C5H -178(3) . . . . ?
C2I C3I C4I C5I 0.0 . . . . ?
C2I C1I C7I C8H 60(7) . . . . ?
C3I C2I C1I C6I 0.0 . . . . ?
C3I C2I C1I C7I 179(6) . . . . ?
C3I C4I C5I C6I 0.0 . . . . ?
C4I C5I C6I C1I 0.0 . . . . ?
C5I C6I C1I C2I 0.0 . . . . ?
C5I C6I C1I C7I -179(6) . . . . ?
C6I C1I C7I C8H -121(5) . . . . ?
C1I C2I C3I C4I 0.0 . . . . ?
C8F C7F C1F C2F -85(7) . . . . ?
C8F C7F C1F C6F 96(6) . . . . ?
C7F C1F C2F C3F -179(4) . . . . ?
C7F C1F C6F C5F 179(4) . . . . ?
C1F C2F C3F C4F 0.0 . . . . ?
C2F C1F C6F C5F 0.0 . . . . ?
C2F C3F C4F C5F 0.0 . . . . ?
C3F C4F C5F C6F 0.0 . . . . ?
C4F C5F C6F C1F 0.0 . . . . ?
C6F C1F C2F C3F 0.0 . . . . ?
C6G C5G C4G C3G 0.0 . . . . ?
C6G C1G C7G C8G 0(5) . . . . ?
C5G C6G C1G C2G 0.0 . . . . ?
C5G C6G C1G C7G -173(3) . . . . ?
C5G C4G C3G C2G 0.0 . . . . ?
C4G C3G C2G C1G 0.0 . . . . ?
C3G C2G C1G C6G 0.0 . . . . ?
C3G C2G C1G C7G 174(3) . . . . ?
C2G C1G C7G C8G -174(3) . . . . ?
C1G C6G C5G C4G 0.0 . . . . ?

loop_
_twin_individual_id
_twin_individual_mass_fraction_refined
1 0.93(2)
2 0.07(2)
